data_2014727
loop_
_publ_author_name
'Sonar, Vijayakumar N.'
'Parkin, Sean'
'Crooks, Peter A.'

_publ_section_title
;(<i>Z</i>)-3-(1<i>H</i>-Indol-3-yl)-2-(3-thienyl)acrylonitrile and
 (<i>Z</i>)-3-[1-(4-<i>tert</i>-butylbenzyl)-1<i>H</i>-indol-3-yl]-2-(3-thienyl)acrylonitrile
;
_journal_issue 2
_journal_name_full 'Acta Crystallographica Section C'
_journal_page_first o78
_journal_page_last o80
_journal_paper_doi 10.1107/S0108270104032925
_journal_volume 61
_journal_year 2005
_chemical_formula_iupac 'C26 H24 N2 S'
_chemical_formula_moiety 'C26 H24 N2 S'
_chemical_formula_sum 'C26 H24 N2 S'
_chemical_formula_weight 396.53
_chemical_name_systematic
;
(Z)-3-[1-(4-tert-Butylbenzyl)-1H-indol-3-yl]-2-(3-thienyl)acrylonitrile
;
_space_group_IT_number 15
_symmetry_cell_setting monoclinic
_symmetry_space_group_name_Hall '-C 2yc'
_symmetry_space_group_name_H-M 'C 1 2/c 1'
_atom_sites_solution_hydrogens geom
_atom_sites_solution_primary direct
_atom_sites_solution_secondary difmap
_audit_creation_method SHELXL-97
_cell_angle_alpha 90
_cell_angle_beta 102.7970(10)
_cell_angle_gamma 90
_cell_formula_units_Z 8
_cell_length_a 25.4535(4)
_cell_length_b 6.21520(10)
_cell_length_c 28.1787(4)
_cell_measurement_reflns_used 6982
_cell_measurement_temperature 90.0(2)
_cell_measurement_theta_max 68.10
_cell_measurement_theta_min 1.00
_cell_volume 4347.10(12)
_computing_cell_refinement APEX2
_computing_data_collection 'APEX2 (Bruker--Nonius, 2004)'
_computing_data_reduction APEX2
_computing_molecular_graphics 'XP in SHELXTL (Sheldrick, 1995)'
_computing_publication_material
;
SHELX97 and local procedures
;
_computing_structure_refinement 'SHELXL97 (Sheldrick, 1997)'
_computing_structure_solution 'SHELXS97 (Sheldrick, 1997)'
_diffrn_ambient_temperature 90.0(2)
_diffrn_detector_area_resol_mean 18
_diffrn_measured_fraction_theta_full .985
_diffrn_measured_fraction_theta_max .985
_diffrn_measurement_device_type 'Nonius KappaCCD diffractometer'
_diffrn_measurement_method '\w and \f scans'
_diffrn_radiation_monochromator 'multilayer optics'
_diffrn_radiation_source 'fine-focus rotating anode'
_diffrn_radiation_type CuK\a
_diffrn_radiation_wavelength 1.54178
_diffrn_reflns_av_R_equivalents 0.0443
_diffrn_reflns_av_sigmaI/netI 0.0451
_diffrn_reflns_limit_h_max 30
_diffrn_reflns_limit_h_min -24
_diffrn_reflns_limit_k_max 5
_diffrn_reflns_limit_k_min -7
_diffrn_reflns_limit_l_max 31
_diffrn_reflns_limit_l_min -33
_diffrn_reflns_number 15461
_diffrn_reflns_theta_full 68.08
_diffrn_reflns_theta_max 68.08
_diffrn_reflns_theta_min 3.22
_exptl_absorpt_coefficient_mu 1.411
_exptl_absorpt_correction_T_max 0.9723
_exptl_absorpt_correction_T_min 0.6603
_exptl_absorpt_correction_type multi-scan
_exptl_absorpt_process_details '(APEX2; Bruker--Nonius, 2004)'
_exptl_crystal_colour yellow
_exptl_crystal_density_diffrn 1.212
_exptl_crystal_density_method 'not measured'
_exptl_crystal_description lath
_exptl_crystal_F_000 1680
_exptl_crystal_size_max 0.25
_exptl_crystal_size_mid 0.10
_exptl_crystal_size_min 0.02
_refine_diff_density_max .308
_refine_diff_density_min -.321
_refine_ls_extinction_coef 0.00033(6)
_refine_ls_extinction_expression Fc^*^=kFc[1+0.001xFc^2^\l^3^/sin(2\q)]^-1/4^
_refine_ls_extinction_method SHELXL97
_refine_ls_goodness_of_fit_ref 1.044
_refine_ls_hydrogen_treatment mixed
_refine_ls_matrix_type full
_refine_ls_number_parameters 311
_refine_ls_number_reflns 3907
_refine_ls_number_restraints 6
_refine_ls_restrained_S_all 1.045
_refine_ls_R_factor_all 0.0469
_refine_ls_R_factor_gt 0.0426
_refine_ls_shift/su_max 0.001
_refine_ls_shift/su_mean 0.000
_refine_ls_structure_factor_coef Fsqd
_refine_ls_weighting_details 'calc w=1/[\s^2^(Fo^2^)+(0.0599P)^2^+3.3516P] where P=(Fo^2^+2Fc^2^)/3'
_refine_ls_weighting_scheme calc
_refine_ls_wR_factor_gt 0.1130
_refine_ls_wR_factor_ref 0.1157
_reflns_number_gt 3478
_reflns_number_total 3907
_reflns_threshold_expression I>2\s(I)
_cod_data_source_file sk1789.cif
_cod_data_source_block II
_cod_original_sg_symbol_H-M 'C 2/c'
_cod_database_code 2014727
_cod_database_fobs_code 2014727

loop_
_symmetry_equiv_pos_as_xyz
'x, y, z'
'-x, y, -z+1/2'
'x+1/2, y+1/2, z'
'-x+1/2, y+1/2, -z+1/2'
'-x, -y, -z'
'x, -y, z-1/2'
'-x+1/2, -y+1/2, -z'
'x+1/2, -y+1/2, z-1/2'

loop_
_atom_site_label
_atom_site_fract_x
_atom_site_fract_y
_atom_site_fract_z
_atom_site_U_iso_or_equiv
_atom_site_adp_type
_atom_site_calc_flag
_atom_site_refinement_flags
_atom_site_occupancy
_atom_site_disorder_assembly
_atom_site_disorder_group
_atom_site_type_symbol
S1 0.182748(18) 1.46421(7) 0.208550(15) 0.03383(17) Uani d . 1 . . S
N1 0.08062(5) 0.3612(2) 0.34047(5) 0.0240(3) Uani d . 1 . . N
N2 0.04436(6) 0.8446(2) 0.21452(5) 0.0326(3) Uani d . 1 . . N
C1 0.13027(6) 0.6542(2) 0.33268(5) 0.0231(3) Uani d . 1 . . C
C2 0.08208(6) 0.5480(2) 0.31558(6) 0.0240(3) Uani d . 1 . . C
H2 0.0535(6) 0.5991(11) 0.2897(5) 0.029 Uiso calc R 1 . . H
C3 0.12828(6) 0.3395(3) 0.37508(5) 0.0235(3) Uani d . 1 . . C
C4 0.14615(7) 0.1692(3) 0.40660(6) 0.0286(4) Uani d . 1 . . C
H4 0.1242(5) 0.050(3) 0.40847(7) 0.034 Uiso calc R 1 . . H
C5 0.19803(7) 0.1846(3) 0.43514(6) 0.0342(4) Uani d . 1 . . C
H5 0.2127(3) 0.065(3) 0.4577(5) 0.041 Uiso calc R 1 . . H
C6 0.23007(8) 0.3654(3) 0.43269(6) 0.0351(4) Uani d . 1 . . C
H6 0.2650(9) 0.3722(4) 0.4529(5) 0.042 Uiso calc R 1 . . H
C7 0.21200(7) 0.5336(3) 0.40158(6) 0.0294(4) Uani d . 1 . . C
H7 0.2349(5) 0.659(3) 0.40037(6) 0.035 Uiso calc R 1 . . H
C8 0.16015(6) 0.5216(3) 0.37164(5) 0.0237(3) Uani d . 1 . . C
C9 0.15173(6) 0.8450(2) 0.31503(5) 0.0230(3) Uani d . 1 . . C
H9 0.1848(7) 0.8984(11) 0.3353(4) 0.028 Uiso calc R 1 . . H
C10 0.13244(6) 0.9608(2) 0.27411(6) 0.0231(3) Uani d . 1 . . C
C11 0.15858(6) 1.1522(2) 0.25939(6) 0.0239(3) Uani d . 1 . . C
C12 0.20362(6) 1.2602(3) 0.28918(6) 0.0249(3) Uani d . 1 . . C
H12 0.2202(3) 1.2164(9) 0.3224(7) 0.030 Uiso calc R 1 . . H
C13 0.22110(7) 1.4312(3) 0.26637(6) 0.0274(4) Uani d . 1 . . C
H13 0.2497(7) 1.517(2) 0.2802(3) 0.033 Uiso calc R 1 . . H
C14 0.14313(7) 1.2478(3) 0.21452(6) 0.0300(4) Uani d . 1 . . C
H14 0.1136(7) 1.1990(11) 0.1895(6) 0.036 Uiso calc R 1 . . H
C15 0.08350(6) 0.8949(2) 0.24114(6) 0.0244(3) Uani d . 1 . . C
C16 0.03474(6) 0.2145(3) 0.33407(6) 0.0270(4) Uani d . 1 . . C
H16A 0.04802(19) 0.067(2) 0.33802(7) 0.032 Uiso calc R 1 . . H
H16B 0.0130(3) 0.2294(3) 0.3010(5) 0.032 Uiso calc R 1 . . H
C17 -0.00048(6) 0.2561(3) 0.36982(6) 0.0247(3) Uani d . 1 . . C
C18 -0.02480(7) 0.4549(3) 0.37141(6) 0.0313(4) Uani d . 1 . . C
H18 -0.01861(16) 0.566(3) 0.3505(5) 0.038 Uiso calc R 1 . . H
C19 -0.05796(7) 0.4930(3) 0.40328(6) 0.0306(4) Uani d . 1 . . C
H19 -0.0741(4) 0.629(3) 0.40329(6) 0.037 Uiso calc R 1 . . H
C20 -0.06802(6) 0.3364(3) 0.43528(6) 0.0277(4) Uani d . 1 A . C
C21 -0.04364(8) 0.1379(3) 0.43295(8) 0.0404(5) Uani d . 1 . . C
H21 -0.04960(18) 0.027(3) 0.4538(6) 0.048 Uiso calc R 1 . . H
C22 -0.01080(8) 0.0983(3) 0.40076(7) 0.0368(4) Uani d . 1 . . C
H22 0.0055(4) -0.046(3) 0.40000(7) 0.044 Uiso calc R 1 . . H
C23 -0.10521(7) 0.3802(3) 0.47028(6) 0.0316(4) Uani d D 1 . . C
C24 -0.1100(3) 0.6166(6) 0.4806(2) 0.0713(17) Uani d PD 0.668(6) A 1 C
H24A -0.1322 0.6355 0.5046 0.107 Uiso calc PR 0.668(6) A 1 H
H24B -0.1268 0.6914 0.4504 0.107 Uiso calc PR 0.668(6) A 1 H
H24C -0.0740 0.6766 0.4935 0.107 Uiso calc PR 0.668(6) A 1 H
C25 -0.15889(13) 0.2873(9) 0.44882(15) 0.0698(18) Uani d PD 0.668(6) A 1 C
H25A -0.1833 0.3141 0.4706 0.105 Uiso calc PR 0.668(6) A 1 H
H25B -0.1554 0.1319 0.4445 0.105 Uiso calc PR 0.668(6) A 1 H
H25C -0.1734 0.3546 0.4172 0.105 Uiso calc PR 0.668(6) A 1 H
C26 -0.08204(16) 0.2743(7) 0.52094(11) 0.0584(13) Uani d PD 0.668(6) A 1 C
H26A -0.0461 0.3325 0.5346 0.088 Uiso calc PR 0.668(6) A 1 H
H26B -0.0796 0.1182 0.5170 0.088 Uiso calc PR 0.668(6) A 1 H
H26C -0.1059 0.3058 0.5430 0.088 Uiso calc PR 0.668(6) A 1 H
C24' -0.1267(4) 0.1812(11) 0.4882(4) 0.084(5) Uani d PD 0.332(6) A 2 C
H24D -0.0980 0.1092 0.5117 0.126 Uiso calc PR 0.332(6) A 2 H
H24E -0.1403 0.0845 0.4608 0.126 Uiso calc PR 0.332(6) A 2 H
H24F -0.1562 0.2186 0.5040 0.126 Uiso calc PR 0.332(6) A 2 H
C25' -0.0784(4) 0.5309(18) 0.5066(3) 0.069(3) Uani d PD 0.332(6) A 2 C
H25D -0.0667 0.6565 0.4906 0.103 Uiso calc PR 0.332(6) A 2 H
H25E -0.0469 0.4616 0.5273 0.103 Uiso calc PR 0.332(6) A 2 H
H25F -0.1033 0.5768 0.5267 0.103 Uiso calc PR 0.332(6) A 2 H
C26' -0.1584(3) 0.5017(19) 0.4404(3) 0.071(3) Uani d PD 0.332(6) A 2 C
H26D -0.1846 0.5155 0.4611 0.107 Uiso calc PR 0.332(6) A 2 H
H26E -0.1744 0.4183 0.4113 0.107 Uiso calc PR 0.332(6) A 2 H
H26F -0.1486 0.6451 0.4308 0.107 Uiso calc PR 0.332(6) A 2 H

loop_
_atom_site_aniso_label
_atom_site_aniso_U_11
_atom_site_aniso_U_22
_atom_site_aniso_U_33
_atom_site_aniso_U_12
_atom_site_aniso_U_13
_atom_site_aniso_U_23
S1 0.0337(3) 0.0314(3) 0.0364(3) -0.00411(17) 0.00773(18) 0.00610(17)
N1 0.0215(7) 0.0256(7) 0.0257(6) -0.0032(5) 0.0069(5) -0.0024(5)
N2 0.0302(8) 0.0306(8) 0.0338(8) -0.0010(6) 0.0002(6) 0.0009(6)
C1 0.0207(7) 0.0251(8) 0.0242(7) 0.0006(6) 0.0067(6) -0.0035(6)
C2 0.0203(8) 0.0255(8) 0.0264(8) 0.0002(6) 0.0056(6) -0.0004(6)
C3 0.0239(8) 0.0276(8) 0.0202(7) -0.0002(6) 0.0076(6) -0.0039(6)
C4 0.0357(9) 0.0289(8) 0.0227(8) -0.0028(7) 0.0098(7) -0.0011(6)
C5 0.0408(10) 0.0387(10) 0.0212(8) 0.0038(8) 0.0029(7) 0.0029(7)
C6 0.0318(9) 0.0459(11) 0.0242(8) -0.0007(8) -0.0010(7) -0.0014(7)
C7 0.0269(9) 0.0368(9) 0.0235(8) -0.0053(7) 0.0036(6) -0.0033(7)
C8 0.0232(8) 0.0275(8) 0.0216(7) -0.0009(6) 0.0078(6) -0.0048(6)
C9 0.0184(7) 0.0247(8) 0.0263(8) -0.0008(6) 0.0062(6) -0.0048(6)
C10 0.0193(8) 0.0227(7) 0.0283(8) 0.0011(6) 0.0073(6) -0.0040(6)
C11 0.0201(8) 0.0230(8) 0.0303(8) 0.0025(6) 0.0093(6) -0.0022(6)
C12 0.0227(8) 0.0247(8) 0.0287(8) 0.0007(6) 0.0086(6) -0.0033(6)
C13 0.0248(8) 0.0264(8) 0.0334(8) -0.0011(7) 0.0118(7) -0.0030(7)
C14 0.0261(8) 0.0309(9) 0.0321(8) -0.0006(7) 0.0042(7) 0.0009(7)
C15 0.0252(8) 0.0210(7) 0.0272(8) 0.0007(6) 0.0063(7) 0.0011(6)
C16 0.0254(8) 0.0280(8) 0.0281(8) -0.0071(7) 0.0074(7) -0.0045(6)
C17 0.0200(8) 0.0269(8) 0.0265(8) -0.0056(6) 0.0038(6) -0.0041(6)
C18 0.0329(9) 0.0327(9) 0.0294(8) 0.0020(7) 0.0090(7) 0.0062(7)
C19 0.0290(9) 0.0297(9) 0.0329(9) 0.0058(7) 0.0065(7) 0.0011(7)
C20 0.0219(8) 0.0302(9) 0.0318(8) -0.0061(7) 0.0077(7) -0.0044(7)
C21 0.0507(12) 0.0263(9) 0.0540(11) -0.0021(8) 0.0326(10) 0.0046(8)
C22 0.0417(11) 0.0240(9) 0.0515(11) 0.0005(8) 0.0252(9) 0.0016(8)
C23 0.0256(8) 0.0347(9) 0.0372(9) -0.0032(7) 0.0128(7) -0.0048(7)
C24 0.104(4) 0.044(2) 0.090(3) 0.008(2) 0.072(3) -0.002(2)
C25 0.0272(17) 0.127(5) 0.060(2) -0.025(2) 0.0211(16) -0.032(3)
C26 0.063(2) 0.080(3) 0.0378(17) 0.024(2) 0.0237(16) 0.0063(17)
C24' 0.122(10) 0.039(4) 0.131(10) 0.005(4) 0.113(10) 0.012(4)
C25' 0.054(5) 0.108(8) 0.055(5) -0.023(5) 0.034(4) -0.049(5)
C26' 0.042(4) 0.116(9) 0.064(5) 0.035(5) 0.031(4) 0.024(5)

loop_
_atom_type_symbol
_atom_type_description
_atom_type_scat_dispersion_real
_atom_type_scat_dispersion_imag
_atom_type_scat_source
C C .0181 .0091 'International Tables Vol C Tables 4.2.6.8 and 6.1.1.4'
H H .0000 .0000 'International Tables Vol C Tables 4.2.6.8 and 6.1.1.4'
N N .0311 .0180 'International Tables Vol C Tables 4.2.6.8 and 6.1.1.4'
S S .3331 .5567 'International Tables Vol C Tables 4.2.6.8 and 6.1.1.4'

loop_
_geom_angle_atom_site_label_1
_geom_angle_atom_site_label_2
_geom_angle_atom_site_label_3
_geom_angle
_geom_angle_publ_flag
C14 S1 C13 92.08(8) ?
C2 N1 C3 109.04(13) ?
C2 N1 C16 125.51(13) ?
C3 N1 C16 125.32(13) ?
C2 C1 C9 130.42(15) y
C2 C1 C8 105.62(14) ?
C9 C1 C8 123.74(14) ?
N1 C2 C1 110.56(14) ?
N1 C2 H2 124.7 ?
C1 C2 H2 124.7 ?
N1 C3 C4 129.41(15) ?
N1 C3 C8 107.56(13) ?
C4 C3 C8 122.91(15) ?
C5 C4 C3 116.84(16) ?
C5 C4 H4 121.6 ?
C3 C4 H4 121.6 ?
C4 C5 C6 121.10(16) ?
C4 C5 H5 119.4 ?
C6 C5 H5 119.4 ?
C7 C6 C5 121.67(16) ?
C7 C6 H6 119.2 ?
C5 C6 H6 119.2 ?
C6 C7 C8 118.71(16) ?
C6 C7 H7 120.6 ?
C8 C7 H7 120.6 ?
C7 C8 C3 118.75(15) ?
C7 C8 C1 133.87(15) ?
C3 C8 C1 107.21(13) ?
C10 C9 C1 129.60(15) y
C10 C9 H9 115.2 ?
C1 C9 H9 115.2 ?
C9 C10 C15 119.79(14) y
C9 C10 C11 124.71(14) y
C15 C10 C11 115.49(13) y
C14 C11 C12 111.50(14) ?
C14 C11 C10 123.76(14) y
C12 C11 C10 124.73(14) ?
C13 C12 C11 113.04(15) ?
C13 C12 H12 123.5 ?
C11 C12 H12 123.5 ?
C12 C13 S1 111.33(13) ?
C12 C13 H13 124.3 ?
S1 C13 H13 124.3 ?
C11 C14 S1 112.06(13) ?
C11 C14 H14 124.0 ?
S1 C14 H14 124.0 ?
N2 C15 C10 179.16(18) ?
N1 C16 C17 112.75(12) ?
N1 C16 H16A 109.0 ?
C17 C16 H16A 109.0 ?
N1 C16 H16B 109.0 ?
C17 C16 H16B 109.0 ?
H16A C16 H16B 107.8 ?
C22 C17 C18 117.73(15) ?
C22 C17 C16 121.66(15) ?
C18 C17 C16 120.58(15) ?
C19 C18 C17 120.98(16) ?
C19 C18 H18 119.5 ?
C17 C18 H18 119.5 ?
C18 C19 C20 121.92(16) ?
C18 C19 H19 119.0 ?
C20 C19 H19 119.0 ?
C19 C20 C21 116.31(16) ?
C19 C20 C23 121.44(15) ?
C21 C20 C23 122.23(15) ?
C22 C21 C20 121.96(17) ?
C22 C21 H21 119.0 ?
C20 C21 H21 119.0 ?
C17 C22 C21 121.08(17) ?
C17 C22 H22 119.5 ?
C21 C22 H22 119.5 ?
C25' C23 C25 142.2(4) ?
C25' C23 C24' 116.8(6) ?
C25 C23 C24' 55.9(5) ?
C25 C23 C24 110.6(3) ?
C24' C23 C24 133.9(3) ?
C25' C23 C20 108.0(3) ?
C25 C23 C20 108.21(18) ?
C24' C23 C20 113.4(3) ?
C24 C23 C20 112.59(19) ?
C25' C23 C26 66.5(5) ?
C25 C23 C26 109.6(3) ?
C24' C23 C26 55.4(5) ?
C24 C23 C26 105.3(3) ?
C20 C23 C26 110.51(17) ?
C25' C23 C26' 106.1(6) ?
C25 C23 C26' 51.6(4) ?
C24' C23 C26' 103.7(6) ?
C24 C23 C26' 63.3(5) ?
C20 C23 C26' 108.3(3) ?
C26 C23 C26' 140.8(3) ?
C23 C24 H24A 109.5 ?
C23 C24 H24B 109.5 ?
C23 C24 H24C 109.5 ?
C23 C25 H25A 109.5 ?
C23 C25 H25B 109.5 ?
C23 C25 H25C 109.5 ?
C23 C26 H26A 109.5 ?
C23 C26 H26B 109.5 ?
C23 C26 H26C 109.5 ?
C23 C24' H24D 109.5 ?
C23 C24' H24E 109.5 ?
H24D C24' H24E 109.5 ?
C23 C24' H24F 109.5 ?
H24D C24' H24F 109.5 ?
H24E C24' H24F 109.5 ?
C23 C25' H25D 109.5 ?
C23 C25' H25E 109.5 ?
H25D C25' H25E 109.5 ?
C23 C25' H25F 109.5 ?
H25D C25' H25F 109.5 ?
H25E C25' H25F 109.5 ?
C23 C26' H26D 109.5 ?
C23 C26' H26E 109.5 ?
H26D C26' H26E 109.5 ?
C23 C26' H26F 109.5 ?
H26D C26' H26F 109.5 ?
H26E C26' H26F 109.5 ?

loop_
_geom_bond_atom_site_label_1
_geom_bond_atom_site_label_2
_geom_bond_site_symmetry_2
_geom_bond_distance
_geom_bond_publ_flag
S1 C14 . 1.7117(18) y
S1 C13 . 1.7161(18) y
N1 C2 . 1.361(2) y
N1 C3 . 1.384(2) ?
N1 C16 . 1.461(2) ?
N2 C15 . 1.150(2) y
C1 C2 . 1.382(2) ?
C1 C9 . 1.440(2) y
C1 C8 . 1.447(2) ?
C2 H2 . 0.9632 ?
C3 C4 . 1.392(2) ?
C3 C8 . 1.408(2) ?
C4 C5 . 1.389(3) ?
C4 H4 . 0.9368 ?
C5 C6 . 1.399(3) ?
C5 H5 . 0.9950 ?
C6 C7 . 1.376(3) ?
C6 H6 . 0.9442 ?
C7 C8 . 1.402(2) ?
C7 H7 . 0.9785 ?
C9 C10 . 1.356(2) y
C9 H9 . 0.9649 ?
C10 C15 . 1.439(2) y
C10 C11 . 1.467(2) y
C11 C14 . 1.373(2) ?
C11 C12 . 1.429(2) ?
C12 C13 . 1.366(2) ?
C12 H12 . 0.9770 ?
C13 H13 . 0.9188 ?
C14 H14 . 0.9590 ?
C16 C17 . 1.512(2) ?
C16 H16A . 0.9770 ?
C16 H16B . 0.9770 ?
C17 C22 . 1.376(2) ?
C17 C18 . 1.387(2) ?
C18 C19 . 1.382(2) ?
C18 H18 . 0.9430 ?
C19 C20 . 1.389(2) ?
C19 H19 . 0.9373 ?
C20 C21 . 1.389(3) ?
C20 C23 . 1.535(2) ?
C21 C22 . 1.385(3) ?
C21 H21 . 0.9378 ?
C22 H22 . 0.9894 ?
C23 C25' . 1.443(7) ?
C23 C25 . 1.483(4) ?
C23 C24' . 1.486(6) ?
C23 C24 . 1.508(4) ?
C23 C26 . 1.564(4) ?
C23 C26' . 1.615(7) ?
C24 H24A . 0.9800 ?
C24 H24B . 0.9800 ?
C24 H24C . 0.9800 ?
C25 H25A . 0.9800 ?
C25 H25B . 0.9800 ?
C25 H25C . 0.9800 ?
C26 H26A . 0.9800 ?
C26 H26B . 0.9800 ?
C26 H26C . 0.9800 ?
C24' H24D . 0.9800 ?
C24' H24E . 0.9800 ?
C24' H24F . 0.9800 ?
C25' H25D . 0.9800 ?
C25' H25E . 0.9800 ?
C25' H25F . 0.9800 ?
C26' H26D . 0.9800 ?
C26' H26E . 0.9800 ?
C26' H26F . 0.9800 ?

loop_
_geom_torsion_atom_site_label_1
_geom_torsion_atom_site_label_2
_geom_torsion_atom_site_label_3
_geom_torsion_atom_site_label_4
_geom_torsion
_geom_torsion_publ_flag
C3 N1 C2 C1 0.16(17) ?
C16 N1 C2 C1 176.25(13) ?
C9 C1 C2 N1 173.82(14) y
C8 C1 C2 N1 -0.81(17) ?
C2 N1 C3 C4 -175.45(15) ?
C16 N1 C3 C4 8.4(2) ?
C2 N1 C3 C8 0.59(16) ?
C16 N1 C3 C8 -175.51(13) ?
N1 C3 C4 C5 175.11(15) ?
C8 C3 C4 C5 -0.4(2) ?
C3 C4 C5 C6 1.2(2) ?
C4 C5 C6 C7 -0.9(3) ?
C5 C6 C7 C8 -0.2(3) ?
C6 C7 C8 C3 0.9(2) ?
C6 C7 C8 C1 -173.70(16) ?
N1 C3 C8 C7 -177.02(13) ?
C4 C3 C8 C7 -0.7(2) ?
N1 C3 C8 C1 -1.07(16) ?
C4 C3 C8 C1 175.28(14) ?
C2 C1 C8 C7 176.22(17) ?
C9 C1 C8 C7 1.1(3) ?
C2 C1 C8 C3 1.15(16) ?
C9 C1 C8 C3 -173.94(13) ?
C2 C1 C9 C10 -6.8(3) y
C8 C1 C9 C10 167.02(15) ?
C1 C9 C10 C15 -0.2(2) ?
C1 C9 C10 C11 -178.88(14) y
C9 C10 C11 C14 169.61(16) y
C15 C10 C11 C14 -9.1(2) ?
C9 C10 C11 C12 -9.2(2) ?
C15 C10 C11 C12 172.11(14) ?
C14 C11 C12 C13 -0.4(2) ?
C10 C11 C12 C13 178.48(14) ?
C11 C12 C13 S1 0.43(17) ?
C14 S1 C13 C12 -0.25(13) ?
C12 C11 C14 S1 0.24(18) ?
C10 C11 C14 S1 -178.69(12) ?
C13 S1 C14 C11 0.00(13) ?
C2 N1 C16 C17 -94.63(17) ?
C3 N1 C16 C17 80.84(18) ?
N1 C16 C17 C22 -122.63(17) ?
N1 C16 C17 C18 59.2(2) ?
C22 C17 C18 C19 0.4(3) ?
C16 C17 C18 C19 178.65(15) ?
C17 C18 C19 C20 0.7(3) ?
C18 C19 C20 C21 -1.1(3) ?
C18 C19 C20 C23 -179.62(16) ?
C19 C20 C21 C22 0.4(3) ?
C23 C20 C21 C22 178.97(18) ?
C18 C17 C22 C21 -1.0(3) ?
C16 C17 C22 C21 -179.25(17) ?
C20 C21 C22 C17 0.6(3) ?
C19 C20 C23 C25' -69.7(6) ?
C21 C20 C23 C25' 111.8(6) ?
C19 C20 C23 C25 99.3(3) ?
C21 C20 C23 C25 -79.2(3) ?
C19 C20 C23 C24' 159.2(6) ?
C21 C20 C23 C24' -19.3(6) ?
C19 C20 C23 C24 -23.2(4) ?
C21 C20 C23 C24 158.3(3) ?
C19 C20 C23 C26 -140.7(2) ?
C21 C20 C23 C26 40.8(3) ?
C19 C20 C23 C26' 44.7(5) ?
C21 C20 C23 C26' -133.7(5) ?
